data_2013935
loop_
_publ_author_name
'Jose G. Trujillo-Ferrara'
'Efr\'en V. Garc\'ia-B\'aez'
'Itzia I. Padilla-Mart\'inez'
'Francisco J. Mart\'inez-Mart\'inez'
'Norberto Farfan-Garc\'ia'

_publ_section_title
;
 <i>Exo</i> Diels--Alder adducts between <i>ortho</i>- and
 <i>para</i>-<i>N</i>-acetoxyphenylmaleimides and furan
;
_journal_issue 6
_journal_name_full 'Acta Crystallographica Section C'
_journal_page_first o427
_journal_page_last o430
_journal_paper_doi 10.1107/S0108270104008224
_journal_volume 60
_journal_year 2004
_chemical_formula_moiety 'C16 H13 N O5'
_chemical_formula_sum 'C16 H13 N O5'
_chemical_formula_weight 299.27
_chemical_name_systematic
;
?
;
_space_group_IT_number 14
_symmetry_cell_setting monoclinic
_symmetry_space_group_name_Hall '-P 2yn'
_symmetry_space_group_name_H-M 'P 1 21/n 1'
_atom_sites_solution_hydrogens geom
_atom_sites_solution_primary direct
_atom_sites_solution_secondary difmap
_audit_creation_method 'SHELXL-CIF-file updated by CIFRTF'
_cell_angle_alpha 90.00
_cell_angle_beta 101.962(5)
_cell_angle_gamma 90.00
_cell_formula_units_Z 8
_cell_length_a 9.7030(10)
_cell_length_b 15.8560(10)
_cell_length_c 18.8450(19)
_cell_measurement_reflns_used 24
_cell_measurement_temperature 293(2)
_cell_measurement_theta_max 12
_cell_measurement_theta_min 11
_cell_volume 2836.4(4)
_computing_cell_refinement CAD4-express
_computing_data_collection 'CAD4-Express (Enraf Nonius, 1992)'
_computing_data_reduction 'JANA98 (Vaclav, 1998)'
_computing_molecular_graphics 'WinGX (Farrugia, 1999)'
_computing_publication_material 'SHELXL97 and RESVIEW (Schwenk, 1996)'
_computing_structure_refinement 'SHELXL97 (Sheldrick, 1997)'
_computing_structure_solution 'SHELXS97 (Sheldrick, 1997)'
_diffrn_ambient_temperature 293(2)
_diffrn_detector_area_resol_mean 3
_diffrn_measured_fraction_theta_full 0.997
_diffrn_measured_fraction_theta_max 0.997
_diffrn_measurement_device_type 'Enraf-Nonius CAD4'
_diffrn_measurement_method \w/2\q
_diffrn_radiation_monochromator graphite
_diffrn_radiation_source 'fine-focus sealed tube'
_diffrn_radiation_type MoK\a
_diffrn_radiation_wavelength 0.71069
_diffrn_reflns_av_R_equivalents 0.0340
_diffrn_reflns_av_sigmaI/netI 0.0866
_diffrn_reflns_limit_h_max 11
_diffrn_reflns_limit_h_min -11
_diffrn_reflns_limit_k_max 19
_diffrn_reflns_limit_k_min 0
_diffrn_reflns_limit_l_max 23
_diffrn_reflns_limit_l_min 0
_diffrn_reflns_number 5538
_diffrn_reflns_theta_full 25.97
_diffrn_reflns_theta_max 25.97
_diffrn_reflns_theta_min 2.20
_diffrn_standards_decay_% 3
_diffrn_standards_interval_count 200
_diffrn_standards_interval_time 60
_diffrn_standards_number 3
_exptl_absorpt_coefficient_mu 0.106
_exptl_absorpt_correction_type none
_exptl_crystal_colour yellow
_exptl_crystal_density_diffrn 1.402
_exptl_crystal_density_method 'not measured'
_exptl_crystal_description 'square prism'
_exptl_crystal_F_000 1248
_exptl_crystal_size_max 0.3
_exptl_crystal_size_mid 0.25
_exptl_crystal_size_min 0.2
_refine_diff_density_max 0.35
_refine_diff_density_min -0.35
_refine_ls_extinction_expression Fc^*^=kFc[1+0.001xFc^2^\l^3^/sin(2\q)]^-1/4^
_refine_ls_extinction_method none
_refine_ls_goodness_of_fit_ref 0.928
_refine_ls_hydrogen_treatment constr
_refine_ls_matrix_type full
_refine_ls_number_parameters 400
_refine_ls_number_reflns 5538
_refine_ls_number_restraints 0
_refine_ls_restrained_S_all 0.928
_refine_ls_R_factor_all 0.1441
_refine_ls_R_factor_gt 0.0425
_refine_ls_shift/su_max 0.020
_refine_ls_shift/su_mean 0.000
_refine_ls_structure_factor_coef Fsqd
_refine_ls_weighting_details 'calc w=1/[\s^2^(Fo^2^)+(0.0646P)^2^] where P=(Fo^2^+2Fc^2^)/3'
_refine_ls_weighting_scheme calc
_refine_ls_wR_factor_gt 0.1193
_refine_ls_wR_factor_ref 0.1473
_reflns_number_gt 2253
_reflns_number_total 5538
_reflns_threshold_expression I>2\s(I)
_cod_data_source_file bm1565.cif
_cod_data_source_block II
_cod_depositor_comments
;
The following automatic conversions were performed:
'_symmetry_cell_setting' value 'Monoclinic' changed to 'monoclinic'
according to '/home/saulius/struct/CIF-dictionaries/cif_core.dic'
dictionary named 'cif_core.dic' version 2.4.1 from 2010-06-29.

Automatic conversion script
Id: cif_fix_enum 1527 2010-12-29 10:47:43Z saulius 

The following automatic conversions were performed:

'_symmetry_cell_setting' value 'Monoclinic' changed to 'monoclinic'
according to /home/saulius/struct/CIF-dictionaries/cif_core.dic
dictionary named 'cif_core.dic' version 2.4.1 from 2010-06-29.

Automatic conversion script
Id: cif_fix_values 1715 2011-07-08 13:25:40Z adriana 
;
_cod_original_sg_symbol_H-M 'P 21/n'
_cod_database_code 2013935
_cod_database_fobs_code 2013935

loop_
_symmetry_equiv_pos_as_xyz
x,y,z
1/2-x,1/2+y,1/2-z
-x,-y,-z
1/2+x,1/2-y,1/2+z

loop_
_atom_site_aniso_label
_atom_site_aniso_U_11
_atom_site_aniso_U_22
_atom_site_aniso_U_33
_atom_site_aniso_U_12
_atom_site_aniso_U_13
_atom_site_aniso_U_23
O1 0.0470(12) 0.0832(16) 0.0920(17) -0.0087(11) 0.0105(11) 0.0127(12)
O3 0.0955(17) 0.0773(15) 0.0575(13) -0.0079(12) 0.0321(12) 0.0013(11)
O5 0.120(2) 0.0873(17) 0.0539(13) 0.0389(14) 0.0269(13) -0.0014(11)
O16 0.0833(15) 0.0476(12) 0.0566(12) -0.0021(10) 0.0109(10) 0.0026(10)
O17 0.142(2) 0.0829(17) 0.0685(16) 0.0170(16) 0.0441(15) 0.0148(13)
N4 0.0519(14) 0.0514(14) 0.0529(14) 0.0065(11) 0.0169(11) 0.0006(11)
C1 0.073(2) 0.067(2) 0.069(2) -0.0185(18) 0.0074(16) -0.0082(17)
C2 0.0501(16) 0.0526(18) 0.0622(17) -0.0022(13) 0.0153(13) -0.0066(14)
C3 0.0520(18) 0.0596(19) 0.0552(18) -0.0062(14) 0.0196(14) -0.0020(15)
C5 0.0576(19) 0.0580(19) 0.0563(18) 0.0105(15) 0.0103(14) 0.0002(15)
C6 0.0446(16) 0.0561(18) 0.0614(18) 0.0030(13) 0.0069(13) 0.0027(14)
C7 0.061(2) 0.075(2) 0.073(2) 0.0015(17) 0.0162(16) 0.0189(18)
C8 0.079(3) 0.056(2) 0.117(3) -0.0077(18) 0.018(2) 0.008(2)
C9 0.091(3) 0.055(2) 0.102(3) -0.0179(19) 0.013(2) -0.012(2)
C10 0.0482(16) 0.0488(17) 0.0493(15) 0.0016(14) 0.0093(12) 0.0012(13)
C11 0.0476(18) 0.062(2) 0.109(3) 0.0093(16) 0.0287(17) 0.0091(18)
C12 0.058(2) 0.054(2) 0.114(3) -0.0072(16) 0.0279(19) 0.0094(18)
C13 0.0590(19) 0.0473(18) 0.0516(16) 0.0071(14) 0.0119(14) 0.0018(13)
C14 0.0546(18) 0.057(2) 0.0681(19) 0.0074(15) 0.0236(15) -0.0011(15)
C15 0.0450(16) 0.0531(19) 0.075(2) -0.0020(14) 0.0211(14) 0.0009(15)
C17 0.0600(19) 0.061(2) 0.064(2) 0.0012(15) 0.0131(15) 0.0101(17)
C18 0.077(2) 0.057(2) 0.098(3) -0.0080(18) 0.0098(19) 0.0123(19)
O21 0.0437(11) 0.0618(12) 0.0677(12) 0.0013(9) 0.0143(9) 0.0004(10)
O23 0.1047(17) 0.0612(13) 0.0417(11) 0.0055(12) -0.0041(11) -0.0017(10)
O25 0.0769(14) 0.0589(12) 0.0485(11) -0.0022(11) -0.0018(9) -0.0094(10)
O36 0.0711(15) 0.0489(13) 0.0904(16) 0.0135(11) 0.0143(12) 0.0057(11)
O37 0.075(2) 0.0623(17) 0.281(4) -0.0009(16) 0.030(2) -0.016(2)
N24 0.0494(13) 0.0378(12) 0.0432(12) 0.0024(10) 0.0082(10) -0.0027(10)
C21 0.0553(18) 0.0496(17) 0.0567(17) -0.0025(14) -0.0041(13) -0.0063(14)
C22 0.0490(16) 0.0461(16) 0.0479(15) 0.0050(13) 0.0129(12) -0.0067(12)
C23 0.0517(16) 0.0514(17) 0.0456(16) -0.0035(13) 0.0104(12) -0.0036(13)
C25 0.0406(15) 0.0500(16) 0.0456(16) 0.0023(12) 0.0088(12) -0.0012(13)
C26 0.0367(14) 0.0442(15) 0.0474(14) 0.0017(11) 0.0031(11) 0.0023(12)
C27 0.0667(19) 0.0550(18) 0.0496(16) -0.0027(15) 0.0142(14) 0.0045(14)
C28 0.064(2) 0.0529(19) 0.082(2) -0.0058(15) 0.0027(17) 0.0175(17)
C29 0.062(2) 0.0446(18) 0.088(2) -0.0008(15) 0.0092(17) -0.0043(16)
C30 0.0441(15) 0.0450(16) 0.0417(14) 0.0014(12) 0.0060(12) -0.0030(12)
C31 0.0520(17) 0.057(2) 0.0591(17) 0.0019(14) 0.0182(14) -0.0001(14)
C32 0.0536(18) 0.058(2) 0.0666(18) 0.0133(15) 0.0227(14) -0.0038(15)
C33 0.0560(18) 0.0395(16) 0.0597(17) 0.0099(13) 0.0101(14) 0.0004(13)
C34 0.0562(18) 0.0526(18) 0.0606(16) 0.0020(14) 0.0188(14) 0.0018(14)
C35 0.0549(17) 0.0450(17) 0.0580(17) 0.0071(14) 0.0188(13) -0.0019(13)
C37 0.066(2) 0.057(2) 0.088(2) 0.0057(19) 0.0024(18) -0.0031(18)
C38 0.101(3) 0.0442(19) 0.093(2) 0.0092(18) -0.022(2) -0.0003(17)

loop_
_atom_site_label
_atom_site_fract_x
_atom_site_fract_y
_atom_site_fract_z
_atom_site_U_iso_or_equiv
_atom_site_thermal_displace_type
_atom_site_calc_flag
_atom_site_refinement_flags
_atom_site_occupancy
_atom_site_type_symbol
O1 -0.0191(2) -0.16913(14) 0.11849(12) 0.0746(9) Uani . . 1.000 O
O3 0.1657(2) -0.00908(14) 0.01384(11) 0.0744(9) Uani . . 1.000 O
O5 0.1441(3) -0.01752(15) 0.25202(11) 0.0858(10) Uani . . 1.000 O
O16 0.0880(2) 0.35516(12) 0.15138(10) 0.0630(8) Uani . . 1.000 O
O17 0.0795(3) 0.37797(15) 0.03384(13) 0.0946(10) Uani . . 1.000 O
N4 0.1473(2) 0.00695(14) 0.13263(12) 0.0512(8) Uani . . 1.000 N
C1 0.0690(3) -0.1885(2) 0.06816(18) 0.0707(12) Uani . . 1.000 C
C2 0.1958(3) -0.12936(17) 0.09564(15) 0.0544(10) Uani . . 1.000 C
C3 0.1693(3) -0.03871(18) 0.07322(16) 0.0544(11) Uani . . 1.000 C
C5 0.1623(3) -0.04275(18) 0.19440(16) 0.0575(11) Uani . . 1.000 C
C6 0.2010(3) -0.13028(17) 0.17702(15) 0.0546(10) Uani . . 1.000 C
C7 0.0815(3) -0.1938(2) 0.18225(17) 0.0693(12) Uani . . 1.000 C
C8 0.1279(4) -0.2790(2) 0.1611(2) 0.0843(16) Uani . . 1.000 C
C9 0.1210(4) -0.2759(2) 0.0918(2) 0.0837(16) Uani . . 1.000 C
C10 0.1276(3) 0.09630(17) 0.13336(13) 0.0489(9) Uani . . 1.000 C
C11 0.2287(3) 0.1484(2) 0.11614(18) 0.0711(13) Uani . . 1.000 C
C12 0.2143(3) 0.23500(19) 0.12056(19) 0.0739(14) Uani . . 1.000 C
C13 0.0997(3) 0.26800(17) 0.14145(14) 0.0526(10) Uani . . 1.000 C
C14 -0.0035(3) 0.21669(18) 0.15609(15) 0.0583(11) Uani . . 1.000 C
C15 0.0105(3) 0.13043(18) 0.15254(15) 0.0564(11) Uani . . 1.000 C
C17 0.0838(3) 0.4056(2) 0.09228(18) 0.0616(11) Uani . . 1.000 C
C18 0.0844(4) 0.49638(19) 0.11220(19) 0.0785(14) Uani . . 1.000 C
O21 1.00593(19) 0.46221(12) 0.32806(10) 0.0573(7) Uani . . 1.000 O
O23 0.9221(2) 0.34904(12) 0.48155(10) 0.0720(8) Uani . . 1.000 O
O25 0.7380(2) 0.29353(12) 0.24434(10) 0.0636(7) Uani . . 1.000 O
O36 0.9386(2) -0.04083(12) 0.41482(11) 0.0705(8) Uani . . 1.000 O
O37 0.7207(3) -0.08364(16) 0.4113(2) 0.1404(16) Uani . . 1.000 O
N24 0.8376(2) 0.30206(13) 0.36563(10) 0.0437(7) Uani . . 1.000 N
C21 0.9522(3) 0.50362(17) 0.38433(15) 0.0561(10) Uani . . 1.000 C
C22 0.8220(3) 0.44778(16) 0.38632(13) 0.0473(9) Uani . . 1.000 C
C23 0.8664(3) 0.36358(17) 0.41917(15) 0.0495(9) Uani . . 1.000 C
C25 0.7769(3) 0.33530(17) 0.29842(14) 0.0454(9) Uani . . 1.000 C
C26 0.7681(3) 0.42965(15) 0.30516(13) 0.0436(8) Uani . . 1.000 C
C27 0.8817(3) 0.47567(18) 0.27199(15) 0.0568(10) Uani . . 1.000 C
C28 0.8562(3) 0.56844(19) 0.28022(19) 0.0681(11) Uani . . 1.000 C
C29 0.8980(3) 0.58555(19) 0.34885(18) 0.0658(11) Uani . . 1.000 C
C30 0.8623(3) 0.21400(16) 0.37867(13) 0.0440(9) Uani . . 1.000 C
C31 0.9615(3) 0.17200(18) 0.34938(15) 0.0551(10) Uani . . 1.000 C
C32 0.9820(3) 0.08666(18) 0.36162(15) 0.0579(11) Uani . . 1.000 C
C33 0.9040(3) 0.04472(16) 0.40281(15) 0.0520(10) Uani . . 1.000 C
C34 0.8054(3) 0.08589(18) 0.43337(15) 0.0555(10) Uani . . 1.000 C
C35 0.7835(3) 0.17141(16) 0.41975(14) 0.0516(10) Uani . . 1.000 C
C37 0.8424(4) -0.0994(2) 0.41970(18) 0.0723(12) Uani . . 1.000 C
C38 0.9026(4) -0.18475(18) 0.43178(19) 0.0855(14) Uani . . 1.000 C
H1A 0.02431 -0.18261 0.01677 0.0851 Uiso . . 1.000 H
H2A 0.28300 -0.15098 0.08381 0.0653 Uiso . . 1.000 H
H6A 0.29285 -0.14788 0.20535 0.0655 Uiso . . 1.000 H
H7A 0.04743 -0.19215 0.22767 0.0836 Uiso . . 1.000 H
H8A 0.15580 -0.32469 0.19169 0.1015 Uiso . . 1.000 H
H9A 0.14353 -0.31876 0.06246 0.1003 Uiso . . 1.000 H
H11A 0.30662 0.12565 0.10153 0.0854 Uiso . . 1.000 H
H12A 0.28296 0.27051 0.10926 0.0886 Uiso . . 1.000 H
H14A -0.08330 0.23988 0.16848 0.0701 Uiso . . 1.000 H
H15A -0.05938 0.09535 0.16312 0.0678 Uiso . . 1.000 H
H18A 0.10675 0.52984 0.07364 0.1176 Uiso . . 1.000 H
H18B 0.15371 0.50588 0.15582 0.1176 Uiso . . 1.000 H
H18C -0.00689 0.51202 0.11999 0.1176 Uiso . . 1.000 H
H21A 1.01939 0.50921 0.43071 0.0674 Uiso . . 1.000 H
H22A 0.75201 0.47590 0.40885 0.0567 Uiso . . 1.000 H
H26A 0.67293 0.45148 0.28680 0.0523 Uiso . . 1.000 H
H27A 0.88888 0.45735 0.22322 0.0682 Uiso . . 1.000 H
H28A 0.81808 0.60609 0.24353 0.0815 Uiso . . 1.000 H
H29A 0.89498 0.63755 0.37130 0.0790 Uiso . . 1.000 H
H31A 1.01452 0.20101 0.32146 0.0660 Uiso . . 1.000 H
H32A 1.04869 0.05788 0.34188 0.0696 Uiso . . 1.000 H
H34A 0.75473 0.05699 0.46248 0.0666 Uiso . . 1.000 H
H35A 0.71525 0.19993 0.43851 0.0620 Uiso . . 1.000 H
H38A 0.83326 -0.22245 0.44360 0.1282 Uiso . . 1.000 H
H38B 0.98330 -0.18344 0.47108 0.1282 Uiso . . 1.000 H
H38C 0.93049 -0.20399 0.38855 0.1282 Uiso . . 1.000 H

loop_
_atom_type_symbol
_atom_type_description
_atom_type_scat_dispersion_real
_atom_type_scat_dispersion_imag
_atom_type_scat_source
C C 0.0033 0.0016 'International Tables Vol C Tables 4.2.6.8 and 6.1.1.4'
H H 0.0000 0.0000 'International Tables Vol C Tables 4.2.6.8 and 6.1.1.4'
O O 0.0106 0.0060 'International Tables Vol C Tables 4.2.6.8 and 6.1.1.4'
N N 0.0061 0.0033 'International Tables Vol C Tables 4.2.6.8 and 6.1.1.4'

loop_
_geom_angle_atom_site_label_1
_geom_angle_atom_site_label_2
_geom_angle_atom_site_label_3
_geom_angle
_geom_angle_publ_flag
C1 O1 C7 95.7(2) yes
C13 O16 C17 117.3(2) yes
C21 O21 C27 95.6(2) yes
C33 O36 C37 122.4(2) yes
C5 N4 C10 123.0(2) yes
C3 N4 C5 111.9(2) yes
C3 N4 C10 124.6(2) yes
C23 N24 C25 112.3(2) yes
C23 N24 C30 124.0(2) yes
C25 N24 C30 123.6(2) yes
C2 C1 C9 105.3(3) no
O1 C1 C2 101.0(2) yes
O1 C1 C9 102.1(3) yes
C1 C2 C6 100.9(2) no
C3 C2 C6 105.1(2) no
C1 C2 C3 114.0(2) no
N4 C3 C2 108.5(2) yes
O3 C3 C2 127.0(3) yes
O3 C3 N4 124.4(3) yes
O5 C5 N4 123.9(3) yes
N4 C5 C6 109.4(2) yes
O5 C5 C6 126.7(3) yes
C2 C6 C5 104.8(2) no
C5 C6 C7 111.3(2) no
C2 C6 C7 101.6(2) no
O1 C7 C8 102.2(3) yes
O1 C7 C6 99.0(2) yes
C6 C7 C8 107.3(3) no
C7 C8 C9 106.1(3) no
C1 C9 C8 106.1(3) no
C11 C10 C15 119.8(3) no
N4 C10 C15 120.8(2) yes
N4 C10 C11 119.4(3) yes
C10 C11 C12 119.8(3) no
C11 C12 C13 119.9(3) no
O16 C13 C14 118.6(3) yes
C12 C13 C14 120.6(3) no
O16 C13 C12 120.8(3) yes
C13 C14 C15 119.9(3) no
C10 C15 C14 120.0(3) no
O16 C17 C18 111.3(3) yes
O16 C17 O17 122.3(3) yes
O17 C17 C18 126.4(3) yes
C9 C1 H1A 115.55 no
O1 C1 H1A 115.49 no
C2 C1 H1A 115.53 no
C6 C2 H2A 112.04 no
C1 C2 H2A 112.06 no
C3 C2 H2A 112.04 no
C5 C6 H6A 112.79 no
C2 C6 H6A 112.81 no
C7 C6 H6A 112.78 no
O1 C7 H7A 115.45 no
C6 C7 H7A 115.42 no
C8 C7 H7A 115.43 no
C9 C8 H8A 127.02 no
C7 C8 H8A 126.87 no
C1 C9 H9A 126.90 no
C8 C9 H9A 127.04 no
C10 C11 H11A 120.12 no
C12 C11 H11A 120.08 no
C13 C12 H12A 120.08 no
C11 C12 H12A 120.04 no
C15 C14 H14A 120.04 no
C13 C14 H14A 120.01 no
C10 C15 H15A 120.04 no
C14 C15 H15A 119.99 no
H18A C18 H18C 109.47 no
H18B C18 H18C 109.47 no
C17 C18 H18A 109.48 no
C17 C18 H18B 109.48 no
C17 C18 H18C 109.46 no
H18A C18 H18B 109.47 no
O21 C21 C22 100.3(2) yes
O21 C21 C29 102.3(2) yes
C22 C21 C29 107.0(2) no
C21 C22 C23 110.7(2) no
C21 C22 C26 101.2(2) no
C23 C22 C26 104.7(2) no
O23 C23 N24 123.6(2) yes
O23 C23 C22 127.2(2) yes
N24 C23 C22 109.2(2) yes
O25 C25 N24 124.2(2) yes
O25 C25 C26 127.1(2) yes
N24 C25 C26 108.8(2) yes
C22 C26 C25 104.8(2) no
C22 C26 C27 100.9(2) no
C25 C26 C27 112.0(2) no
O21 C27 C26 100.9(2) yes
O21 C27 C28 101.5(2) yes
C26 C27 C28 105.8(2) no
C27 C28 C29 106.4(3) no
C21 C29 C28 105.7(3) no
N24 C30 C31 120.7(2) yes
N24 C30 C35 119.0(2) yes
C31 C30 C35 120.4(2) no
C30 C31 C32 119.7(3) no
C31 C32 C33 119.7(3) no
O36 C33 C32 114.8(2) yes
O36 C33 C34 123.6(2) yes
C32 C33 C34 121.4(3) no
C33 C34 C35 118.6(3) no
C30 C35 C34 120.2(3) no
O36 C37 O37 122.4(3) yes
O36 C37 C38 112.9(3) yes
O37 C37 C38 124.5(3) yes
O21 C21 H21A 115.10 no
C22 C21 H21A 115.15 no
C29 C21 H21A 115.13 no
C21 C22 H22A 113.10 no
C23 C22 H22A 113.12 no
C26 C22 H22A 113.13 no
C22 C26 H26A 112.75 no
C25 C26 H26A 112.78 no
C27 C26 H26A 112.74 no
O21 C27 H27A 115.56 no
C26 C27 H27A 115.56 no
C28 C27 H27A 115.56 no
C27 C28 H28A 126.81 no
C29 C28 H28A 126.80 no
C21 C29 H29A 127.17 no
C28 C29 H29A 127.18 no
C30 C31 H31A 120.15 no
C32 C31 H31A 120.13 no
C31 C32 H32A 120.15 no
C33 C32 H32A 120.16 no
C33 C34 H34A 120.70 no
C35 C34 H34A 120.74 no
C30 C35 H35A 119.92 no
C34 C35 H35A 119.89 no
C37 C38 H38A 109.48 no
C37 C38 H38B 109.47 no
C37 C38 H38C 109.47 no
H38A C38 H38B 109.47 no
H38A C38 H38C 109.48 no
H38B C38 H38C 109.47 no

loop_
_geom_bond_atom_site_label_1
_geom_bond_atom_site_label_2
_geom_bond_site_symmetry_1
_geom_bond_site_symmetry_2
_geom_bond_distance
_geom_bond_publ_flag
O1 C1 . . 1.436(4) yes
O1 C7 . . 1.436(4) yes
O3 C3 . . 1.207(4) yes
O5 C5 . . 1.204(4) yes
O16 C13 . . 1.402(3) yes
O16 C17 . . 1.365(4) yes
O17 C17 . . 1.178(4) yes
O21 C21 . . 1.434(3) yes
O21 C27 . . 1.445(3) yes
O23 C23 . . 1.210(3) yes
O25 C25 . . 1.208(3) yes
O36 C33 . . 1.404(3) yes
O36 C37 . . 1.333(4) yes
O37 C37 . . 1.185(5) yes
N4 C5 . . 1.388(4) yes
N4 C10 . . 1.430(3) yes
N4 C3 . . 1.386(4) yes
N24 C23 . . 1.390(3) yes
N24 C25 . . 1.386(3) yes
N24 C30 . . 1.429(3) yes
C1 C2 . . 1.548(4) no
C1 C9 . . 1.510(5) no
C2 C3 . . 1.505(4) no
C2 C6 . . 1.524(4) no
C5 C6 . . 1.492(4) no
C6 C7 . . 1.554(4) no
C7 C8 . . 1.504(5) no
C8 C9 . . 1.295(5) no
C10 C15 . . 1.373(4) no
C10 C11 . . 1.372(4) no
C11 C12 . . 1.384(4) no
C12 C13 . . 1.359(4) no
C13 C14 . . 1.362(4) no
C14 C15 . . 1.377(4) no
C17 C18 . . 1.487(4) no
C1 H1A . . 0.9801 no
C2 H2A . . 0.9805 no
C6 H6A . . 0.9798 no
C7 H7A . . 0.9797 no
C8 H8A . . 0.9305 no
C9 H9A . . 0.9303 no
C11 H11A . . 0.9294 no
C12 H12A . . 0.9301 no
C14 H14A . . 0.9296 no
C15 H15A . . 0.9300 no
C18 H18A . . 0.9601 no
C18 H18B . . 0.9600 no
C18 H18C . . 0.9600 no
C21 C22 . . 1.550(4) no
C21 C29 . . 1.505(4) no
C22 C23 . . 1.497(4) no
C22 C26 . . 1.537(3) no
C25 C26 . . 1.505(4) no
C26 C27 . . 1.557(4) no
C27 C28 . . 1.505(4) no
C28 C29 . . 1.301(5) no
C30 C31 . . 1.377(4) no
C30 C35 . . 1.373(4) no
C31 C32 . . 1.380(4) no
C32 C33 . . 1.364(4) no
C33 C34 . . 1.379(4) no
C34 C35 . . 1.388(4) no
C37 C38 . . 1.473(4) no
C21 H21A . . 0.9801 no
C22 H22A . . 0.9797 no
C26 H26A . . 0.9797 no
C27 H27A . . 0.9800 no
C28 H28A . . 0.9302 no
C29 H29A . . 0.9299 no
C31 H31A . . 0.9302 no
C32 H32A . . 0.9301 no
C34 H34A . . 0.9298 no
C35 H35A . . 0.9301 no
C38 H38A . . 0.9601 no
C38 H38B . . 0.9600 no
C38 H38C . . 0.9599 no

loop_
_geom_hbond_atom_site_label_D
_geom_hbond_atom_site_label_H
_geom_hbond_atom_site_label_A
_geom_hbond_site_symmetry_A
_geom_hbond_distance_DH
_geom_hbond_distance_HA
_geom_hbond_distance_DA
_geom_hbond_angle_DHA
_geom_hbond_publ_flag
C18 H18B O5 2_555 0.9600 2.3600 3.277(4) 159 yes
C27 H27A O37 2_655 0.9800 2.6195 3.518(4) 153 yes
C14 H14A O25 1_455 0.9300 2.6079 3.503(4) 162 yes
C32 H32A O5 1_655 0.9300 2.4100 3.289(4) 158 yes
C22 H22A O3 4_555 0.9800 2.3600 3.245(3) 150 yes

loop_
_geom_torsion_atom_site_label_1
_geom_torsion_atom_site_label_2
_geom_torsion_atom_site_label_3
_geom_torsion_atom_site_label_4
_geom_torsion
_geom_torsion_publ_flag
C7 O1 C1 C2 -60.0(2) no
C7 O1 C1 C9 48.5(3) no
C1 O1 C7 C8 -48.8(3) no
C1 O1 C7 C6 61.2(2) no
C17 O16 C13 C12 62.1(4) no
C13 O16 C17 C18 -174.9(3) no
C13 O16 C17 O17 5.5(4) no
C17 O16 C13 C14 -120.6(3) no
C21 O21 C27 C26 -59.4(2) no
C21 O21 C27 C28 49.3(2) no
C27 O21 C21 C29 -49.2(2) no
C27 O21 C21 C22 60.9(2) no
C33 O36 C37 O37 3.1(5) no
C33 O36 C37 C38 179.5(3) no
C37 O36 C33 C34 38.2(4) no
C37 O36 C33 C32 -145.6(3) no
C3 N4 C10 C11 -56.8(4) no
C10 N4 C3 C2 175.9(2) no
C5 N4 C10 C11 115.7(3) no
C3 N4 C5 O5 -177.7(3) no
C5 N4 C10 C15 -62.9(4) no
C10 N4 C5 C6 -172.1(2) no
C10 N4 C3 O3 -4.8(4) no
C5 N4 C3 C2 2.7(3) no
C10 N4 C5 O5 8.9(4) no
C5 N4 C3 O3 -178.0(3) no
C3 N4 C10 C15 124.6(3) no
C3 N4 C5 C6 1.3(3) no
C30 N24 C23 O23 4.0(4) no
C25 N24 C30 C35 -110.4(3) no
C23 N24 C25 C26 2.6(3) no
C25 N24 C23 C22 -0.1(3) no
C25 N24 C30 C31 68.3(4) no
C25 N24 C23 O23 -178.4(3) no
C23 N24 C30 C35 67.0(3) no
C23 N24 C30 C31 -114.3(3) no
C30 N24 C25 O25 0.5(4) no
C30 N24 C25 C26 -179.8(2) no
C23 N24 C25 O25 -177.1(3) no
C30 N24 C23 C22 -177.8(2) no
C2 C1 C9 C8 73.8(4) no
O1 C1 C2 C3 -78.0(3) no
C9 C1 C2 C3 176.1(3) no
C9 C1 C2 C6 -71.9(3) no
O1 C1 C9 C8 -31.3(4) no
O1 C1 C2 C6 34.1(3) no
C1 C2 C3 O3 -75.1(4) no
C1 C2 C6 C7 3.0(3) no
C1 C2 C6 C5 -112.9(2) no
C1 C2 C3 N4 104.2(3) no
C3 C2 C6 C7 121.8(2) no
C6 C2 C3 N4 -5.3(3) no
C6 C2 C3 O3 175.4(3) no
C3 C2 C6 C5 5.8(3) no
N4 C5 C6 C7 -113.5(3) no
N4 C5 C6 C2 -4.5(3) no
O5 C5 C6 C7 65.5(4) no
O5 C5 C6 C2 174.4(3) no
C2 C6 C7 O1 -39.1(3) no
C2 C6 C7 C8 66.8(3) no
C5 C6 C7 C8 177.8(3) no
C5 C6 C7 O1 71.9(3) no
O1 C7 C8 C9 31.9(4) no
C6 C7 C8 C9 -71.7(4) no
C7 C8 C9 C1 -0.4(4) no
C15 C10 C11 C12 2.2(4) no
N4 C10 C15 C14 177.1(2) no
N4 C10 C11 C12 -176.5(3) no
C11 C10 C15 C14 -1.5(4) no
C10 C11 C12 C13 -0.4(5) no
C11 C12 C13 C14 -1.9(5) no
C11 C12 C13 O16 175.3(3) no
O16 C13 C14 C15 -174.8(2) no
C12 C13 C14 C15 2.6(4) no
C13 C14 C15 C10 -0.8(4) no
O21 C21 C22 C26 -38.5(2) no
C29 C21 C22 C26 67.9(3) no
C29 C21 C22 C23 178.5(2) no
C22 C21 C29 C28 -73.5(3) no
O21 C21 C22 C23 72.1(2) no
O21 C21 C29 C28 31.5(3) no
C23 C22 C26 C27 -112.9(2) no
C23 C22 C26 C25 3.6(3) no
C21 C22 C26 C25 118.7(2) no
C26 C22 C23 O23 175.9(3) no
C21 C22 C23 O23 67.7(4) no
C21 C22 C26 C27 2.2(2) no
C26 C22 C23 N24 -2.3(3) no
C21 C22 C23 N24 -110.5(2) no
N24 C25 C26 C27 104.7(2) no
O25 C25 C26 C27 -75.6(4) no
O25 C25 C26 C22 175.9(3) no
N24 C25 C26 C22 -3.8(3) no
C22 C26 C27 C28 -71.0(3) no
C22 C26 C27 O21 34.4(2) no
C25 C26 C27 O21 -76.7(2) no
C25 C26 C27 C28 177.9(2) no
O21 C27 C28 C29 -32.5(3) no
C26 C27 C28 C29 72.5(3) no
C27 C28 C29 C21 0.8(3) no
C31 C30 C35 C34 1.4(4) no
C35 C30 C31 C32 -0.2(4) no
N24 C30 C35 C34 -179.9(2) no
N24 C30 C31 C32 -178.9(2) no
C30 C31 C32 C33 -0.2(4) no
C31 C32 C33 C34 -0.7(4) no
C31 C32 C33 O36 -176.9(2) no
C32 C33 C34 C35 1.8(4) no
O36 C33 C34 C35 177.7(3) no
C33 C34 C35 C30 -2.2(4) no

loop_
_cod_related_entry_id
_cod_related_entry_database
_cod_related_entry_code
1 ChemSpider 2137080
